data_4318408
loop_
_publ_author_name
'David Esteban'
'Fernando Avecilla'
'Carlos Platas-Iglesias'
'Jose Mah\'ia'
'Andr\'es de Blas'
'Teresa Rodr\'iguez-Blas'

_publ_section_title
;
 Lead(II) Complexes with Macrocyclic Receptors Derived from
 4,13-Diaza-18-crown-6
;
_journal_name_full 'Inorganic Chemistry'
_journal_page_first 4337
_journal_page_last 4347
_journal_paper_doi 10.1021/ic0255095
_journal_volume 41
_journal_year 2002
_chemical_formula_sum 'C40 H50 Cl N4 O11.5 Pb'
_chemical_formula_weight 1013.48
_chemical_name_systematic
; 
 ? 
;
_space_group_IT_number 15
_symmetry_cell_setting monoclinic
_symmetry_space_group_name_Hall '-C 2yc'
_symmetry_space_group_name_H-M 'C 1 2/c 1'
_atom_sites_solution_hydrogens geom
_atom_sites_solution_primary direct
_atom_sites_solution_secondary difmap
_audit_creation_method SHELXL-97
_cell_angle_alpha 90.00
_cell_angle_beta 100.1290(10)
_cell_angle_gamma 90.00
_cell_formula_units_Z 8
_cell_length_a 40.3616(6)
_cell_length_b 10.59050(10)
_cell_length_c 19.8960(3)
_cell_measurement_temperature 298(2)
_cell_volume 8372.0(2)
_computing_cell_refinement 'Bruker SAINT'
_computing_data_collection 'Bruker SMART'
_computing_data_reduction 'Bruker SHELXTL'
_computing_molecular_graphics 'Bruker SHELXTL'
_computing_publication_material 'Bruker SHELXTL'
_computing_structure_refinement 'SHELXL-97 (Sheldrick, 1997)'
_computing_structure_solution 'SHELXS-97 (Sheldrick, 1990)'
_diffrn_ambient_temperature 298(2)
_diffrn_measured_fraction_theta_full 0.992
_diffrn_measured_fraction_theta_max 0.992
_diffrn_measurement_device_type 'CCD area detector'
_diffrn_measurement_method 'phi and omega scans'
_diffrn_radiation_monochromator graphite
_diffrn_radiation_source 'fine-focus sealed tube'
_diffrn_radiation_type MoK\a
_diffrn_radiation_wavelength 0.71073
_diffrn_reflns_av_R_equivalents 0.0554
_diffrn_reflns_av_sigmaI/netI 0.0771
_diffrn_reflns_limit_h_max 53
_diffrn_reflns_limit_h_min -33
_diffrn_reflns_limit_k_max 13
_diffrn_reflns_limit_k_min -14
_diffrn_reflns_limit_l_max 24
_diffrn_reflns_limit_l_min -26
_diffrn_reflns_number 27930
_diffrn_reflns_theta_full 28.30
_diffrn_reflns_theta_max 28.30
_diffrn_reflns_theta_min 1.02
_exptl_absorpt_coefficient_mu 4.159
_exptl_absorpt_correction_T_max 0.5743
_exptl_absorpt_correction_T_min 0.2870
_exptl_absorpt_correction_type multi-scan
_exptl_absorpt_process_details Sadabs
_exptl_crystal_colour Yellow
_exptl_crystal_density_diffrn 1.608
_exptl_crystal_density_method 'not measured'
_exptl_crystal_description Irregular
_exptl_crystal_F_000 4072
_exptl_crystal_size_max 0.40
_exptl_crystal_size_mid 0.25
_exptl_crystal_size_min 0.15
_refine_diff_density_max 2.044
_refine_diff_density_min -1.424
_refine_diff_density_rms 0.118
_refine_ls_extinction_method none
_refine_ls_goodness_of_fit_ref 1.010
_refine_ls_hydrogen_treatment mixed
_refine_ls_matrix_type full
_refine_ls_number_parameters 540
_refine_ls_number_reflns 10323
_refine_ls_number_restraints 48
_refine_ls_restrained_S_all 1.016
_refine_ls_R_factor_all 0.1103
_refine_ls_R_factor_gt 0.0506
_refine_ls_shift/su_max 0.002
_refine_ls_shift/su_mean 0.000
_refine_ls_structure_factor_coef Fsqd
_refine_ls_weighting_details 'calc w=1/[\s^2^(Fo^2^)+(0.0516P)^2^+14.4890P] where P=(Fo^2^+2Fc^2^)/3'
_refine_ls_weighting_scheme calc
_refine_ls_wR_factor_gt 0.1065
_refine_ls_wR_factor_ref 0.1300
_reflns_number_gt 5982
_reflns_number_total 10323
_reflns_threshold_expression >2sigma(I)
_cod_data_source_file ic0255095_s2_3.cif
_cod_data_source_block 3b
_cod_depositor_comments
;
The following automatic conversions were performed:

'_symmetry_cell_setting' value 'Monoclinic' changed to 'monoclinic'
according to the built-in table from CIF Core dictionary named
'cif_core.dic' version 2.4.1 from 2010-06-29.

Automatic conversion script
Id: cif_fix_values 1646 2011-03-28 12:23:43Z adriana 
;
_cod_original_cell_volume 8371.99(19)
_cod_original_formula_sum 'C40 H50 Cl N4 O11.50 Pb'
_cod_database_code 4318408

loop_
_symmetry_equiv_pos_as_xyz
'x, y, z'
'-x, y, -z+1/2'
'x+1/2, y+1/2, z'
'-x+1/2, y+1/2, -z+1/2'
'-x, -y, -z'
'x, -y, z-1/2'
'-x+1/2, -y+1/2, -z'
'x+1/2, -y+1/2, z-1/2'

loop_
_atom_site_label
_atom_site_type_symbol
_atom_site_fract_x
_atom_site_fract_y
_atom_site_fract_z
_atom_site_U_iso_or_equiv
_atom_site_adp_type
_atom_site_occupancy
_atom_site_symmetry_multiplicity
_atom_site_calc_flag
_atom_site_refinement_flags
_atom_site_disorder_assembly
_atom_site_disorder_group
Pb1 Pb 0.102834(6) 0.74262(2) 0.983693(12) 0.04419(9) Uani 1 1 d . . .
O1 O 0.07992(12) 0.5546(5) 1.0115(3) 0.0686(15) Uani 1 1 d . . .
O2 O 0.04111(12) 0.7441(4) 0.9079(3) 0.0602(12) Uani 1 1 d . . .
O3 O 0.04811(13) 0.8635(5) 1.0313(3) 0.0675(14) Uani 1 1 d . . .
O4 O 0.13708(12) 0.9151(4) 0.9149(2) 0.0563(12) Uani 1 1 d . . .
O5 O 0.16562(11) 0.8407(4) 1.0432(2) 0.0516(11) Uani 1 1 d . . .
O6 O 0.19576(12) 0.5078(5) 1.1715(3) 0.0665(14) Uani 1 1 d . . .
H6 H 0.1818 0.5444 1.1898 0.100 Uiso 1 1 calc R . .
N1 N 0.14605(13) 0.5773(5) 0.9765(3) 0.0467(13) Uani 1 1 d . . .
N2 N 0.17337(14) 0.6466(4) 1.2610(3) 0.0468(13) Uani 1 1 d . . .
N3 N 0.10034(14) 0.7004(5) 0.8509(3) 0.0477(13) Uani 1 1 d . . .
N4 N 0.11174(14) 0.8137(5) 1.1308(3) 0.0493(13) Uani 1 1 d . . .
C1 C 0.12718(17) 0.4231(6) 1.0536(3) 0.0478(16) Uani 1 1 d . . .
C2 C 0.13920(19) 0.3208(6) 1.0962(3) 0.0546(18) Uani 1 1 d . . .
H2 H 0.1615 0.2954 1.0993 0.066 Uiso 1 1 calc R . .
C3 C 0.1188(2) 0.2578(6) 1.1330(4) 0.0612(19) Uani 1 1 d . . .
H3 H 0.1273 0.1914 1.1615 0.073 Uiso 1 1 calc R . .
C4 C 0.0857(2) 0.2933(7) 1.1277(4) 0.065(2) Uani 1 1 d . . .
H4 H 0.0716 0.2499 1.1521 0.078 Uiso 1 1 calc R . .
C5 C 0.07322(19) 0.3926(6) 1.0865(4) 0.062(2) Uani 1 1 d . . .
H5 H 0.0507 0.4153 1.0834 0.074 Uiso 1 1 calc R . .
C6 C 0.09367(17) 0.4609(6) 1.0487(4) 0.0521(17) Uani 1 1 d . . .
C7 C 0.15065(17) 0.4766(6) 1.0143(3) 0.0488(17) Uani 1 1 d . . .
H7 H 0.1711 0.4348 1.0162 0.059 Uiso 1 1 calc R . .
C8 C 0.17187(18) 0.6078(6) 0.9398(4) 0.0487(17) Uani 1 1 d . . .
C9 C 0.20509(19) 0.6177(6) 0.9696(4) 0.0604(19) Uani 1 1 d . . .
H9 H 0.2113 0.6057 1.0164 0.073 Uiso 1 1 calc R . .
C10 C 0.2294(2) 0.6456(7) 0.9306(5) 0.070(2) Uani 1 1 d . . .
H10 H 0.2519 0.6506 0.9515 0.084 Uiso 1 1 calc R . .
C11 C 0.2209(2) 0.6661(7) 0.8615(5) 0.071(2) Uani 1 1 d . . .
H11 H 0.2372 0.6850 0.8353 0.085 Uiso 1 1 calc R . .
C12 C 0.1875(2) 0.6578(6) 0.8322(4) 0.063(2) Uani 1 1 d . . .
H12 H 0.1816 0.6703 0.7853 0.076 Uiso 1 1 calc R . .
C13 C 0.16230(18) 0.6317(6) 0.8694(4) 0.0510(17) Uani 1 1 d . . .
C14 C 0.12656(18) 0.6134(6) 0.8336(4) 0.0540(18) Uani 1 1 d . . .
H14A H 0.1263 0.6197 0.7849 0.065 Uiso 1 1 calc R . .
H14B H 0.1199 0.5279 0.8427 0.065 Uiso 1 1 calc R . .
C15 C 0.10086(18) 0.8281(6) 0.8193(4) 0.0547(18) Uani 1 1 d . . .
H15A H 0.0817 0.8756 0.8289 0.066 Uiso 1 1 calc R . .
H15B H 0.0981 0.8180 0.7702 0.066 Uiso 1 1 calc R . .
C16 C 0.13200(19) 0.9040(6) 0.8428(4) 0.0585(19) Uani 1 1 d . . .
H16A H 0.1512 0.8628 0.8291 0.070 Uiso 1 1 calc R . .
H16B H 0.1296 0.9872 0.8221 0.070 Uiso 1 1 calc R . .
C17 C 0.16980(18) 0.9580(7) 0.9445(4) 0.0597(19) Uani 1 1 d . . .
H17A H 0.1738 1.0411 0.9272 0.072 Uiso 1 1 calc R . .
H17B H 0.1867 0.9006 0.9332 0.072 Uiso 1 1 calc R . .
C18 C 0.17159(19) 0.9630(6) 1.0209(4) 0.0582(19) Uani 1 1 d . . .
H18A H 0.1936 0.9920 1.0430 0.070 Uiso 1 1 calc R . .
H18B H 0.1548 1.0209 1.0322 0.070 Uiso 1 1 calc R . .
C19 C 0.17163(19) 0.8242(7) 1.1162(4) 0.0610(19) Uani 1 1 d . . .
H19A H 0.1927 0.8648 1.1355 0.073 Uiso 1 1 calc R . .
H19B H 0.1739 0.7348 1.1266 0.073 Uiso 1 1 calc R . .
C20 C 0.14427(18) 0.8775(6) 1.1489(3) 0.0579(19) Uani 1 1 d . . .
H20A H 0.1513 0.8738 1.1980 0.069 Uiso 1 1 calc R . .
H20B H 0.1413 0.9658 1.1362 0.069 Uiso 1 1 calc R . .
C21 C 0.0840(2) 0.9041(7) 1.1358(4) 0.068(2) Uani 1 1 d . . .
H21A H 0.0840 0.9205 1.1838 0.082 Uiso 1 1 calc R . .
H21B H 0.0890 0.9832 1.1151 0.082 Uiso 1 1 calc R . .
C22 C 0.0511(2) 0.8651(9) 1.1048(4) 0.084(3) Uani 1 1 d . . .
H22A H 0.0346 0.9226 1.1177 0.100 Uiso 1 1 calc R . .
H22B H 0.0466 0.7814 1.1209 0.100 Uiso 1 1 calc R . .
C23 C 0.0168(2) 0.8156(10) 0.9991(5) 0.090(3) Uani 1 1 d . . .
H23A H -0.0011 0.8664 1.0116 0.108 Uiso 1 1 calc R . .
H23B H 0.0142 0.7298 1.0144 0.108 Uiso 1 1 calc R . .
C24 C 0.0144(2) 0.8169(9) 0.9248(4) 0.077(2) Uani 1 1 d . . .
H24A H -0.0070 0.7818 0.9031 0.093 Uiso 1 1 calc R . .
H24B H 0.0159 0.9029 0.9089 0.093 Uiso 1 1 calc R . .
C25 C 0.03712(19) 0.7124(7) 0.8375(4) 0.064(2) Uani 1 1 d . . .
H25A H 0.0350 0.7885 0.8100 0.077 Uiso 1 1 calc R . .
H25B H 0.0170 0.6620 0.8242 0.077 Uiso 1 1 calc R . .
C26 C 0.06726(18) 0.6395(7) 0.8267(4) 0.063(2) Uani 1 1 d . . .
H26A H 0.0670 0.5587 0.8495 0.076 Uiso 1 1 calc R . .
H26B H 0.0653 0.6228 0.7782 0.076 Uiso 1 1 calc R . .
C27 C 0.11028(17) 0.6952(6) 1.1717(3) 0.0492(16) Uani 1 1 d . . .
H27A H 0.1275 0.6378 1.1615 0.059 Uiso 1 1 calc R . .
H27B H 0.0887 0.6552 1.1563 0.059 Uiso 1 1 calc R . .
C28 C 0.11495(17) 0.7107(6) 1.2481(3) 0.0467(15) Uani 1 1 d . . .
C29 C 0.08787(19) 0.7443(6) 1.2791(4) 0.0603(18) Uani 1 1 d . . .
H29 H 0.0668 0.7550 1.2518 0.072 Uiso 1 1 calc R . .
C30 C 0.0910(2) 0.7621(7) 1.3473(4) 0.065(2) Uani 1 1 d . . .
H30 H 0.0723 0.7857 1.3660 0.078 Uiso 1 1 calc R . .
C31 C 0.1217(2) 0.7452(6) 1.3892(4) 0.0583(18) Uani 1 1 d . . .
H31 H 0.1238 0.7572 1.4361 0.070 Uiso 1 1 calc R . .
C32 C 0.14915(19) 0.7107(6) 1.3615(3) 0.0517(17) Uani 1 1 d . . .
H32 H 0.1699 0.6997 1.3898 0.062 Uiso 1 1 calc R . .
C33 C 0.14639(16) 0.6920(6) 1.2911(3) 0.0439(15) Uani 1 1 d . . .
C34 C 0.20351(17) 0.6662(6) 1.2890(3) 0.0474(16) Uani 1 1 d . . .
H34 H 0.2078 0.7159 1.3281 0.057 Uiso 1 1 calc R . .
C35 C 0.23161(16) 0.6137(6) 1.2620(3) 0.0478(16) Uani 1 1 d . . .
C36 C 0.26456(18) 0.6383(6) 1.2948(4) 0.0563(18) Uani 1 1 d . . .
H36 H 0.2683 0.6891 1.3335 0.068 Uiso 1 1 calc R . .
C37 C 0.29172(19) 0.5880(7) 1.2702(4) 0.066(2) Uani 1 1 d . . .
H37 H 0.3136 0.6056 1.2918 0.079 Uiso 1 1 calc R . .
C38 C 0.2860(2) 0.5113(7) 1.2131(5) 0.070(2) Uani 1 1 d . . .
H38 H 0.3042 0.4759 1.1971 0.084 Uiso 1 1 calc R . .
C39 C 0.2545(2) 0.4864(7) 1.1799(4) 0.063(2) Uani 1 1 d . . .
H39 H 0.2513 0.4360 1.1411 0.075 Uiso 1 1 calc R . .
C40 C 0.22681(18) 0.5366(6) 1.2041(4) 0.0518(17) Uani 1 1 d . . .
Cl2 Cl 0.2500 0.2500 1.0000 0.0655(7) Uani 1 2 d SDU . .
Cl1 Cl 0.0000 0.9548(3) 1.2500 0.0763(8) Uani 1 2 d S . .
O1W O 0.01618(15) 0.4772(7) 0.9448(3) 0.114(2) Uani 1 1 d . . .
O7 O 0.02616(15) 1.0292(6) 1.2332(4) 0.109(2) Uani 1 1 d . . .
O8 O 0.0128(2) 0.8778(10) 1.3048(5) 0.210(5) Uani 1 1 d . . .
O2W O -0.0045(3) 0.3980(11) 0.8143(6) 0.085(3) Uiso 0.50 1 d P . .
O9 O 0.2588(6) 0.1581(19) 1.0472(9) 0.155(8) Uani 0.485(15) 1 d PDU . 1
O10 O 0.2602(7) 0.3625(18) 1.0276(14) 0.165(8) Uani 0.485(15) 1 d PDU . 1
O11 O 0.2749(6) 0.265(3) 1.0501(11) 0.182(8) Uani 0.515(15) 1 d PDU . 2
O12 O 0.2220(5) 0.2703(18) 1.0294(12) 0.174(9) Uani 0.515(15) 1 d PDU . 2

loop_
_atom_site_aniso_label
_atom_site_aniso_U_11
_atom_site_aniso_U_22
_atom_site_aniso_U_33
_atom_site_aniso_U_23
_atom_site_aniso_U_13
_atom_site_aniso_U_12
Pb1 0.04666(15) 0.04413(14) 0.03946(13) 0.00304(12) 0.00121(9) 0.00181(12)
O1 0.056(3) 0.068(3) 0.076(4) 0.033(3) -0.006(3) -0.006(2)
O2 0.051(3) 0.068(3) 0.056(3) 0.002(3) -0.006(2) 0.009(2)
O3 0.065(4) 0.086(4) 0.049(3) -0.003(3) 0.004(3) 0.016(3)
O4 0.070(3) 0.056(3) 0.041(3) 0.001(2) 0.005(2) -0.009(2)
O5 0.062(3) 0.050(3) 0.041(3) 0.003(2) 0.005(2) -0.008(2)
O6 0.065(3) 0.064(3) 0.064(4) -0.021(3) -0.005(3) -0.001(3)
N1 0.051(3) 0.045(3) 0.041(3) 0.000(2) 0.001(3) 0.004(2)
N2 0.051(4) 0.041(3) 0.047(3) 0.000(2) 0.004(3) 0.001(2)
N3 0.061(4) 0.041(3) 0.038(3) -0.001(2) 0.000(3) 0.001(3)
N4 0.055(4) 0.051(3) 0.040(3) -0.001(3) 0.001(3) 0.002(3)
C1 0.052(4) 0.044(4) 0.042(4) -0.004(3) -0.005(3) -0.001(3)
C2 0.069(5) 0.046(4) 0.046(4) -0.002(3) 0.001(3) 0.002(3)
C3 0.075(5) 0.051(4) 0.053(4) 0.007(4) -0.003(4) -0.003(4)
C4 0.076(6) 0.056(4) 0.058(5) 0.012(4) -0.002(4) -0.010(4)
C5 0.057(5) 0.061(4) 0.064(5) 0.013(4) 0.001(4) -0.008(4)
C6 0.055(4) 0.045(4) 0.052(4) 0.008(3) -0.005(3) -0.010(3)
C7 0.062(5) 0.044(4) 0.038(4) -0.002(3) 0.002(3) 0.006(3)
C8 0.054(4) 0.039(3) 0.052(5) -0.001(3) 0.006(3) 0.006(3)
C9 0.061(5) 0.056(4) 0.062(5) 0.002(4) 0.007(4) 0.007(4)
C10 0.057(5) 0.067(5) 0.089(7) -0.003(5) 0.019(5) 0.004(4)
C11 0.084(6) 0.060(5) 0.077(6) 0.003(4) 0.039(5) 0.008(4)
C12 0.086(6) 0.051(4) 0.058(5) 0.002(4) 0.028(5) 0.013(4)
C13 0.066(5) 0.035(3) 0.054(5) -0.004(3) 0.017(4) 0.005(3)
C14 0.075(5) 0.045(4) 0.042(4) -0.003(3) 0.012(4) 0.007(3)
C15 0.073(5) 0.043(4) 0.043(4) 0.006(3) -0.002(3) 0.007(3)
C16 0.085(6) 0.043(4) 0.048(5) 0.006(3) 0.013(4) 0.004(4)
C17 0.070(5) 0.051(4) 0.058(5) 0.004(4) 0.013(4) -0.010(4)
C18 0.068(5) 0.052(4) 0.052(5) -0.004(3) 0.003(4) -0.003(3)
C19 0.062(5) 0.063(5) 0.052(5) 0.006(4) -0.008(4) -0.003(4)
C20 0.078(5) 0.054(4) 0.037(4) 0.002(3) -0.004(4) -0.008(4)
C21 0.080(6) 0.070(5) 0.054(5) -0.004(4) 0.011(4) 0.010(4)
C22 0.075(6) 0.116(7) 0.060(6) -0.007(5) 0.014(5) 0.027(5)
C23 0.063(6) 0.102(7) 0.104(8) 0.007(6) 0.014(5) 0.012(5)
C24 0.061(5) 0.094(6) 0.070(6) -0.003(5) -0.007(4) 0.011(5)
C25 0.064(5) 0.066(5) 0.053(5) 0.002(4) -0.013(4) -0.005(4)
C26 0.074(6) 0.056(4) 0.053(5) -0.012(4) -0.006(4) -0.006(4)
C27 0.050(4) 0.050(4) 0.044(4) -0.005(3) -0.003(3) 0.000(3)
C28 0.047(4) 0.048(3) 0.044(4) 0.002(3) 0.004(3) -0.002(3)
C29 0.056(4) 0.073(5) 0.051(4) 0.005(4) 0.008(3) 0.002(4)
C30 0.068(5) 0.081(5) 0.051(4) 0.005(4) 0.021(4) 0.011(4)
C31 0.080(5) 0.054(4) 0.040(4) 0.008(3) 0.009(3) 0.001(4)
C32 0.060(5) 0.052(4) 0.040(4) 0.005(3) 0.002(3) 0.000(3)
C33 0.055(4) 0.035(3) 0.040(4) 0.001(3) 0.003(3) -0.007(3)
C34 0.057(4) 0.038(3) 0.043(4) 0.001(3) -0.002(3) 0.001(3)
C35 0.049(4) 0.043(4) 0.047(4) 0.005(3) -0.002(3) 0.000(3)
C36 0.066(5) 0.050(4) 0.048(4) 0.006(3) -0.005(4) 0.003(3)
C37 0.046(5) 0.064(5) 0.084(6) 0.016(4) 0.000(4) 0.006(4)
C38 0.064(6) 0.062(5) 0.085(7) 0.013(5) 0.022(5) 0.014(4)
C39 0.070(5) 0.057(4) 0.063(5) 0.000(4) 0.017(4) 0.008(4)
C40 0.056(5) 0.045(4) 0.052(4) 0.004(3) 0.004(3) -0.003(3)
Cl2 0.0864(19) 0.0567(14) 0.0472(14) -0.0027(13) -0.0057(12) 0.0118(14)
Cl1 0.075(2) 0.079(2) 0.075(2) 0.000 0.0141(16) 0.000
O1W 0.093(5) 0.133(6) 0.109(6) 0.017(4) -0.005(4) -0.038(4)
O7 0.087(5) 0.118(5) 0.129(6) -0.052(4) 0.043(4) -0.045(4)
O8 0.205(10) 0.251(11) 0.191(9) 0.128(8) 0.077(8) 0.150(9)
O9 0.195(17) 0.131(12) 0.111(13) 0.065(11) -0.054(12) 0.001(12)
O10 0.210(18) 0.098(10) 0.178(18) -0.048(10) 0.008(14) -0.034(12)
O11 0.177(11) 0.196(19) 0.132(14) 0.011(14) -0.088(10) -0.013(14)
O12 0.169(11) 0.202(19) 0.177(19) -0.024(14) 0.096(12) 0.018(14)

loop_
_atom_type_symbol
_atom_type_description
_atom_type_scat_dispersion_real
_atom_type_scat_dispersion_imag
_atom_type_scat_source
C C 0.0033 0.0016 'International Tables Vol C Tables 4.2.6.8 and 6.1.1.4'
H H 0.0000 0.0000 'International Tables Vol C Tables 4.2.6.8 and 6.1.1.4'
N N 0.0061 0.0033 'International Tables Vol C Tables 4.2.6.8 and 6.1.1.4'
O O 0.0106 0.0060 'International Tables Vol C Tables 4.2.6.8 and 6.1.1.4'
Cl Cl 0.1484 0.1585 'International Tables Vol C Tables 4.2.6.8 and 6.1.1.4'
Pb Pb -3.3944 10.1111 'International Tables Vol C Tables 4.2.6.8 and 6.1.1.4'

loop_
_geom_angle_atom_site_label_1
_geom_angle_atom_site_label_2
_geom_angle_atom_site_label_3
_geom_angle
_geom_angle_site_symmetry_1
_geom_angle_site_symmetry_3
_geom_angle_publ_flag
O1 Pb1 N1 73.81(18) . . ?
O1 Pb1 N3 98.41(18) . . ?
N1 Pb1 N3 74.33(17) . . ?
O1 Pb1 O2 76.52(15) . . ?
N1 Pb1 O2 124.28(16) . . ?
N3 Pb1 O2 64.74(16) . . ?
O1 Pb1 O4 159.72(18) . . ?
N1 Pb1 O4 91.11(16) . . ?
N3 Pb1 O4 63.81(15) . . ?
O2 Pb1 O4 102.25(14) . . ?
O1 Pb1 O5 126.20(14) . . ?
N1 Pb1 O5 72.21(15) . . ?
N3 Pb1 O5 110.77(15) . . ?
O2 Pb1 O5 156.85(13) . . ?
O4 Pb1 O5 58.35(13) . . ?
O1 Pb1 O3 86.62(17) . . ?
N1 Pb1 O3 157.48(17) . . ?
N3 Pb1 O3 120.54(15) . . ?
O2 Pb1 O3 59.10(15) . . ?
O4 Pb1 O3 110.39(15) . . ?
O5 Pb1 O3 112.88(14) . . ?
O1 Pb1 N4 88.10(17) . . ?
N1 Pb1 N4 105.60(16) . . ?
N3 Pb1 N4 173.11(15) . . ?
O2 Pb1 N4 119.41(15) . . ?
O4 Pb1 N4 109.38(14) . . ?
O5 Pb1 N4 63.12(14) . . ?
O3 Pb1 N4 61.82(14) . . ?
C6 O1 Pb1 130.2(4) . . ?
C24 O2 C25 113.9(5) . . ?
C24 O2 Pb1 122.8(4) . . ?
C25 O2 Pb1 119.1(4) . . ?
C23 O3 C22 111.9(7) . . ?
C23 O3 Pb1 111.8(5) . . ?
C22 O3 Pb1 114.2(4) . . ?
C16 O4 C17 113.8(5) . . ?
C16 O4 Pb1 116.5(4) . . ?
C17 O4 Pb1 120.6(4) . . ?
C18 O5 C19 114.9(5) . . ?
C18 O5 Pb1 113.7(4) . . ?
C19 O5 Pb1 111.1(4) . . ?
C7 N1 C8 116.3(6) . . ?
C7 N1 Pb1 125.0(5) . . ?
C8 N1 Pb1 117.2(4) . . ?
C34 N2 C33 120.7(6) . . ?
C26 N3 C14 107.0(5) . . ?
C26 N3 C15 109.6(5) . . ?
C14 N3 C15 113.6(5) . . ?
C26 N3 Pb1 105.6(4) . . ?
C14 N3 Pb1 115.4(4) . . ?
C15 N3 Pb1 105.3(4) . . ?
C20 N4 C21 109.8(6) . . ?
C20 N4 C27 111.8(5) . . ?
C21 N4 C27 113.6(5) . . ?
C20 N4 Pb1 107.8(4) . . ?
C21 N4 Pb1 105.4(4) . . ?
C27 N4 Pb1 108.1(4) . . ?
C6 C1 C2 119.3(6) . . ?
C6 C1 C7 124.6(6) . . ?
C2 C1 C7 116.0(6) . . ?
C3 C2 C1 121.4(7) . . ?
C2 C3 C4 119.6(7) . . ?
C5 C4 C3 120.3(8) . . ?
C4 C5 C6 121.6(7) . . ?
O1 C6 C1 124.6(6) . . ?
O1 C6 C5 117.6(6) . . ?
C1 C6 C5 117.8(6) . . ?
N1 C7 C1 126.4(6) . . ?
C9 C8 C13 119.5(7) . . ?
C9 C8 N1 123.3(7) . . ?
C13 C8 N1 117.2(6) . . ?
C8 C9 C10 120.6(8) . . ?
C11 C10 C9 121.0(8) . . ?
C12 C11 C10 118.0(8) . . ?
C11 C12 C13 122.9(8) . . ?
C12 C13 C8 117.9(7) . . ?
C12 C13 C14 120.4(7) . . ?
C8 C13 C14 121.3(6) . . ?
N3 C14 C13 118.3(5) . . ?
N3 C15 C16 115.4(5) . . ?
O4 C16 C15 108.9(6) . . ?
O4 C17 C18 107.7(6) . . ?
O5 C18 C17 107.7(5) . . ?
O5 C19 C20 112.9(6) . . ?
N4 C20 C19 114.9(6) . . ?
C22 C21 N4 116.1(7) . . ?
C21 C22 O3 110.3(7) . . ?
O3 C23 C24 110.6(8) . . ?
O2 C24 C23 108.5(7) . . ?
O2 C25 C26 108.1(6) . . ?
N3 C26 C25 116.1(6) . . ?
N4 C27 C28 116.4(5) . . ?
C29 C28 C33 117.2(6) . . ?
C29 C28 C27 120.4(6) . . ?
C33 C28 C27 122.4(6) . . ?
C30 C29 C28 122.6(7) . . ?
C29 C30 C31 120.2(7) . . ?
C32 C31 C30 119.7(7) . . ?
C31 C32 C33 120.9(7) . . ?
C32 C33 C28 119.4(6) . . ?
C32 C33 N2 122.7(6) . . ?
C28 C33 N2 117.8(6) . . ?
N2 C34 C35 122.0(6) . . ?
C40 C35 C36 118.4(7) . . ?
C40 C35 C34 121.7(6) . . ?
C36 C35 C34 119.9(6) . . ?
C37 C36 C35 120.8(7) . . ?
C38 C37 C36 119.2(7) . . ?
C39 C38 C37 121.6(8) . . ?
C38 C39 C40 119.9(8) . . ?
O6 C40 C35 121.0(6) . . ?
O6 C40 C39 118.9(7) . . ?
C35 C40 C39 120.1(7) . . ?
O11 Cl2 O11 180.0(16) . 7_557 ?
O11 Cl2 O10 55.9(11) . . ?
O11 Cl2 O10 124.1(11) 7_557 . ?
O11 Cl2 O10 124.1(11) . 7_557 ?
O11 Cl2 O10 55.9(11) 7_557 7_557 ?
O10 Cl2 O10 180.000(6) . 7_557 ?
O11 Cl2 O9 121.3(11) . 7_557 ?
O11 Cl2 O9 58.7(11) 7_557 7_557 ?
O10 Cl2 O9 70.8(15) . 7_557 ?
O10 Cl2 O9 109.2(15) 7_557 7_557 ?
O11 Cl2 O9 58.7(11) . . ?
O11 Cl2 O9 121.3(11) 7_557 . ?
O10 Cl2 O9 109.2(15) . . ?
O10 Cl2 O9 70.8(15) 7_557 . ?
O9 Cl2 O9 180.000(7) 7_557 . ?
O11 Cl2 O12 76.2(16) . 7_557 ?
O11 Cl2 O12 103.8(16) 7_557 7_557 ?
O10 Cl2 O12 95.5(12) . 7_557 ?
O10 Cl2 O12 84.5(12) 7_557 7_557 ?
O9 Cl2 O12 87.2(13) 7_557 7_557 ?
O9 Cl2 O12 92.8(13) . 7_557 ?
O11 Cl2 O12 103.8(16) . . ?
O11 Cl2 O12 76.2(16) 7_557 . ?
O10 Cl2 O12 84.5(12) . . ?
O10 Cl2 O12 95.5(12) 7_557 . ?
O9 Cl2 O12 92.8(13) 7_557 . ?
O9 Cl2 O12 87.2(13) . . ?
O12 Cl2 O12 180.0(7) 7_557 . ?
O8 Cl1 O8 107.9(11) 2_557 . ?
O8 Cl1 O7 109.0(6) 2_557 2_557 ?
O8 Cl1 O7 109.5(5) . 2_557 ?
O8 Cl1 O7 109.5(5) 2_557 . ?
O8 Cl1 O7 109.0(6) . . ?
O7 Cl1 O7 111.8(6) 2_557 . ?
Cl2 O9 O10 54.3(9) . 7_557 ?
Cl2 O10 O9 54.9(9) . 7_557 ?
Cl2 O11 O12 54.2(10) . 7_557 ?
Cl2 O12 O11 49.6(8) . 7_557 ?

loop_
_geom_bond_atom_site_label_1
_geom_bond_atom_site_label_2
_geom_bond_distance
_geom_bond_site_symmetry_2
_geom_bond_publ_flag
Pb1 O1 2.304(5) . ?
Pb1 N1 2.493(5) . ?
Pb1 N3 2.665(5) . ?
Pb1 O2 2.675(4) . ?
Pb1 O4 2.791(4) . ?
Pb1 O5 2.801(4) . ?
Pb1 O3 2.855(5) . ?
Pb1 N4 2.982(5) . ?
O1 C6 1.302(7) . ?
O2 C24 1.412(9) . ?
O2 C25 1.422(9) . ?
O3 C23 1.406(10) . ?
O3 C22 1.446(9) . ?
O4 C16 1.417(8) . ?
O4 C17 1.423(8) . ?
O5 C18 1.403(7) . ?
O5 C19 1.441(8) . ?
O6 C40 1.342(8) . ?
N1 C7 1.299(7) . ?
N1 C8 1.411(8) . ?
N2 C34 1.263(7) . ?
N2 C33 1.416(8) . ?
N3 C26 1.484(8) . ?
N3 C14 1.487(8) . ?
N3 C15 1.493(8) . ?
N4 C20 1.464(8) . ?
N4 C21 1.488(9) . ?
N4 C27 1.503(8) . ?
C1 C6 1.397(9) . ?
C1 C2 1.408(9) . ?
C1 C7 1.447(9) . ?
C2 C3 1.369(10) . ?
C3 C4 1.374(11) . ?
C4 C5 1.372(9) . ?
C5 C6 1.410(9) . ?
C8 C9 1.372(9) . ?
C8 C13 1.409(9) . ?
C9 C10 1.387(10) . ?
C10 C11 1.375(11) . ?
C11 C12 1.373(10) . ?
C12 C13 1.388(9) . ?
C13 C14 1.504(9) . ?
C15 C16 1.496(9) . ?
C17 C18 1.511(9) . ?
C19 C20 1.488(10) . ?
C21 C22 1.426(10) . ?
C23 C24 1.464(12) . ?
C25 C26 1.488(10) . ?
C27 C28 1.507(9) . ?
C28 C29 1.392(9) . ?
C28 C33 1.415(8) . ?
C29 C30 1.355(10) . ?
C30 C31 1.379(11) . ?
C31 C32 1.371(10) . ?
C32 C33 1.398(9) . ?
C34 C35 1.448(9) . ?
C35 C40 1.397(9) . ?
C35 C36 1.399(9) . ?
C36 C37 1.383(10) . ?
C37 C38 1.383(11) . ?
C38 C39 1.348(10) . ?
C39 C40 1.399(9) . ?
Cl2 O11 1.295(12) . ?
Cl2 O11 1.295(12) 7_557 ?
Cl2 O10 1.346(12) . ?
Cl2 O10 1.346(12) 7_557 ?
Cl2 O9 1.355(11) 7_557 ?
Cl2 O9 1.355(11) . ?
Cl2 O12 1.378(13) 7_557 ?
Cl2 O12 1.378(13) . ?
Cl1 O8 1.387(8) 2_557 ?
Cl1 O8 1.387(8) . ?
Cl1 O7 1.403(6) 2_557 ?
Cl1 O7 1.403(6) . ?
O9 O10 1.57(3) 7_557 ?
O10 O9 1.57(3) 7_557 ?
O11 O12 1.65(3) 7_557 ?
O12 O11 1.65(3) 7_557 ?

loop_
_geom_hbond_atom_site_label_D
_geom_hbond_atom_site_label_H
_geom_hbond_atom_site_label_A
_geom_hbond_distance_DH
_geom_hbond_distance_HA
_geom_hbond_distance_DA
_geom_hbond_angle_DHA
_geom_hbond_site_symmetry_A
O6 H6 N2 0.82 1.86 2.592(7) 147.7 .

loop_
_geom_torsion_atom_site_label_1
_geom_torsion_atom_site_label_2
_geom_torsion_atom_site_label_3
_geom_torsion_atom_site_label_4
_geom_torsion
_geom_torsion_site_symmetry_1
_geom_torsion_site_symmetry_2
_geom_torsion_site_symmetry_3
_geom_torsion_site_symmetry_4
_geom_torsion_publ_flag
N1 Pb1 O1 C6 40.9(6) . . . . ?
N3 Pb1 O1 C6 111.7(6) . . . . ?
O2 Pb1 O1 C6 173.1(7) . . . . ?
O4 Pb1 O1 C6 84.2(8) . . . . ?
O5 Pb1 O1 C6 -11.8(7) . . . . ?
O3 Pb1 O1 C6 -127.9(6) . . . . ?
N4 Pb1 O1 C6 -66.0(6) . . . . ?
O1 Pb1 O2 C24 103.2(6) . . . . ?
N1 Pb1 O2 C24 162.5(6) . . . . ?
N3 Pb1 O2 C24 -150.6(6) . . . . ?
O4 Pb1 O2 C24 -97.6(6) . . . . ?
O5 Pb1 O2 C24 -66.7(7) . . . . ?
O3 Pb1 O2 C24 9.0(6) . . . . ?
N4 Pb1 O2 C24 23.2(6) . . . . ?
O1 Pb1 O2 C25 -101.2(5) . . . . ?
N1 Pb1 O2 C25 -41.9(5) . . . . ?
N3 Pb1 O2 C25 5.0(4) . . . . ?
O4 Pb1 O2 C25 58.0(5) . . . . ?
O5 Pb1 O2 C25 88.9(6) . . . . ?
O3 Pb1 O2 C25 164.6(5) . . . . ?
N4 Pb1 O2 C25 178.8(4) . . . . ?
O1 Pb1 O3 C23 -53.9(6) . . . . ?
N1 Pb1 O3 C23 -83.2(7) . . . . ?
N3 Pb1 O3 C23 43.9(6) . . . . ?
O2 Pb1 O3 C23 22.5(5) . . . . ?
O4 Pb1 O3 C23 114.8(5) . . . . ?
O5 Pb1 O3 C23 178.0(5) . . . . ?
N4 Pb1 O3 C23 -143.5(6) . . . . ?
O1 Pb1 O3 C22 74.5(6) . . . . ?
N1 Pb1 O3 C22 45.1(8) . . . . ?
N3 Pb1 O3 C22 172.3(5) . . . . ?
O2 Pb1 O3 C22 150.8(6) . . . . ?
O4 Pb1 O3 C22 -116.8(5) . . . . ?
O5 Pb1 O3 C22 -53.6(6) . . . . ?
N4 Pb1 O3 C22 -15.1(5) . . . . ?
O1 Pb1 O4 C16 39.3(7) . . . . ?
N1 Pb1 O4 C16 80.6(4) . . . . ?
N3 Pb1 O4 C16 8.7(4) . . . . ?
O2 Pb1 O4 C16 -44.9(4) . . . . ?
O5 Pb1 O4 C16 148.8(5) . . . . ?
O3 Pb1 O4 C16 -106.2(4) . . . . ?
N4 Pb1 O4 C16 -172.5(4) . . . . ?
O1 Pb1 O4 C17 -105.8(6) . . . . ?
N1 Pb1 O4 C17 -64.5(5) . . . . ?
N3 Pb1 O4 C17 -136.4(5) . . . . ?
O2 Pb1 O4 C17 170.0(5) . . . . ?
O5 Pb1 O4 C17 3.7(4) . . . . ?
O3 Pb1 O4 C17 108.6(5) . . . . ?
N4 Pb1 O4 C17 42.4(5) . . . . ?
O1 Pb1 O5 C18 -173.9(4) . . . . ?
N1 Pb1 O5 C18 132.8(4) . . . . ?
N3 Pb1 O5 C18 67.9(4) . . . . ?
O2 Pb1 O5 C18 -6.2(6) . . . . ?
O4 Pb1 O5 C18 30.0(4) . . . . ?
O3 Pb1 O5 C18 -70.6(4) . . . . ?
N4 Pb1 O5 C18 -108.6(4) . . . . ?
O1 Pb1 O5 C19 -42.4(5) . . . . ?
N1 Pb1 O5 C19 -95.7(4) . . . . ?
N3 Pb1 O5 C19 -160.5(4) . . . . ?
O2 Pb1 O5 C19 125.4(5) . . . . ?
O4 Pb1 O5 C19 161.5(4) . . . . ?
O3 Pb1 O5 C19 60.9(4) . . . . ?
N4 Pb1 O5 C19 23.0(4) . . . . ?
O1 Pb1 N1 C7 -32.1(5) . . . . ?
N3 Pb1 N1 C7 -136.0(5) . . . . ?
O2 Pb1 N1 C7 -92.7(5) . . . . ?
O4 Pb1 N1 C7 161.6(5) . . . . ?
O5 Pb1 N1 C7 105.5(5) . . . . ?
O3 Pb1 N1 C7 -1.5(8) . . . . ?
N4 Pb1 N1 C7 51.1(5) . . . . ?
O1 Pb1 N1 C8 162.2(5) . . . . ?
N3 Pb1 N1 C8 58.4(4) . . . . ?
O2 Pb1 N1 C8 101.7(5) . . . . ?
O4 Pb1 N1 C8 -4.0(4) . . . . ?
O5 Pb1 N1 C8 -60.1(4) . . . . ?
O3 Pb1 N1 C8 -167.1(4) . . . . ?
N4 Pb1 N1 C8 -114.5(4) . . . . ?
O1 Pb1 N3 C26 41.6(4) . . . . ?
N1 Pb1 N3 C26 112.0(4) . . . . ?
O2 Pb1 N3 C26 -29.2(4) . . . . ?
O4 Pb1 N3 C26 -148.7(4) . . . . ?
O5 Pb1 N3 C26 175.6(4) . . . . ?
O3 Pb1 N3 C26 -49.5(4) . . . . ?
N4 Pb1 N3 C26 -157.6(11) . . . . ?
O1 Pb1 N3 C14 -76.4(4) . . . . ?
N1 Pb1 N3 C14 -5.9(4) . . . . ?
O2 Pb1 N3 C14 -147.1(5) . . . . ?
O4 Pb1 N3 C14 93.3(4) . . . . ?
O5 Pb1 N3 C14 57.6(4) . . . . ?
O3 Pb1 N3 C14 -167.4(4) . . . . ?
N4 Pb1 N3 C14 84.4(13) . . . . ?
O1 Pb1 N3 C15 157.5(4) . . . . ?
N1 Pb1 N3 C15 -132.0(4) . . . . ?
O2 Pb1 N3 C15 86.8(4) . . . . ?
O4 Pb1 N3 C15 -32.8(4) . . . . ?
O5 Pb1 N3 C15 -68.5(4) . . . . ?
O3 Pb1 N3 C15 66.5(4) . . . . ?
N4 Pb1 N3 C15 -41.7(14) . . . . ?
O1 Pb1 N4 C20 140.2(4) . . . . ?
N1 Pb1 N4 C20 67.5(4) . . . . ?
N3 Pb1 N4 C20 -20.9(14) . . . . ?
O2 Pb1 N4 C20 -146.5(4) . . . . ?
O4 Pb1 N4 C20 -29.3(4) . . . . ?
O5 Pb1 N4 C20 7.4(4) . . . . ?
O3 Pb1 N4 C20 -132.7(4) . . . . ?
O1 Pb1 N4 C21 -102.6(4) . . . . ?
N1 Pb1 N4 C21 -175.2(4) . . . . ?
N3 Pb1 N4 C21 96.3(13) . . . . ?
O2 Pb1 N4 C21 -29.3(5) . . . . ?
O4 Pb1 N4 C21 87.9(4) . . . . ?
O5 Pb1 N4 C21 124.6(5) . . . . ?
O3 Pb1 N4 C21 -15.4(4) . . . . ?
O1 Pb1 N4 C27 19.1(4) . . . . ?
N1 Pb1 N4 C27 -53.5(4) . . . . ?
N3 Pb1 N4 C27 -141.9(11) . . . . ?
O2 Pb1 N4 C27 92.5(4) . . . . ?
O4 Pb1 N4 C27 -150.3(3) . . . . ?
O5 Pb1 N4 C27 -113.7(4) . . . . ?
O3 Pb1 N4 C27 106.3(4) . . . . ?
C6 C1 C2 C3 -0.3(10) . . . . ?
C7 C1 C2 C3 -176.3(6) . . . . ?
C1 C2 C3 C4 1.2(11) . . . . ?
C2 C3 C4 C5 -1.0(11) . . . . ?
C3 C4 C5 C6 -0.1(12) . . . . ?
Pb1 O1 C6 C1 -32.9(10) . . . . ?
Pb1 O1 C6 C5 147.4(5) . . . . ?
C2 C1 C6 O1 179.5(6) . . . . ?
C7 C1 C6 O1 -4.8(11) . . . . ?
C2 C1 C6 C5 -0.8(9) . . . . ?
C7 C1 C6 C5 174.9(6) . . . . ?
C4 C5 C6 O1 -179.3(7) . . . . ?
C4 C5 C6 C1 1.0(11) . . . . ?
C8 N1 C7 C1 -176.7(6) . . . . ?
Pb1 N1 C7 C1 17.6(9) . . . . ?
C6 C1 C7 N1 10.4(10) . . . . ?
C2 C1 C7 N1 -173.7(6) . . . . ?
C7 N1 C8 C9 -52.2(9) . . . . ?
Pb1 N1 C8 C9 114.7(6) . . . . ?
C7 N1 C8 C13 129.4(6) . . . . ?
Pb1 N1 C8 C13 -63.7(6) . . . . ?
C13 C8 C9 C10 -2.8(10) . . . . ?
N1 C8 C9 C10 178.8(6) . . . . ?
C8 C9 C10 C11 1.1(11) . . . . ?
C9 C10 C11 C12 -0.1(11) . . . . ?
C10 C11 C12 C13 0.9(11) . . . . ?
C11 C12 C13 C8 -2.6(10) . . . . ?
C11 C12 C13 C14 -175.0(6) . . . . ?
C9 C8 C13 C12 3.5(9) . . . . ?
N1 C8 C13 C12 -178.0(5) . . . . ?
C9 C8 C13 C14 175.8(6) . . . . ?
N1 C8 C13 C14 -5.7(9) . . . . ?
C26 N3 C14 C13 -162.6(6) . . . . ?
C15 N3 C14 C13 76.3(7) . . . . ?
Pb1 N3 C14 C13 -45.4(7) . . . . ?
C12 C13 C14 N3 -119.9(7) . . . . ?
C8 C13 C14 N3 68.0(8) . . . . ?
C26 N3 C15 C16 176.2(6) . . . . ?
C14 N3 C15 C16 -64.2(7) . . . . ?
Pb1 N3 C15 C16 63.0(6) . . . . ?
C17 O4 C16 C15 165.5(5) . . . . ?
Pb1 O4 C16 C15 18.0(6) . . . . ?
N3 C15 C16 O4 -55.9(8) . . . . ?
C16 O4 C17 C18 -179.1(5) . . . . ?
Pb1 O4 C17 C18 -33.1(7) . . . . ?
C19 O5 C18 C17 170.6(6) . . . . ?
Pb1 O5 C18 C17 -59.7(6) . . . . ?
O4 C17 C18 O5 59.9(7) . . . . ?
C18 O5 C19 C20 76.5(7) . . . . ?
Pb1 O5 C19 C20 -54.4(6) . . . . ?
C21 N4 C20 C19 -152.2(6) . . . . ?
C27 N4 C20 C19 80.9(7) . . . . ?
Pb1 N4 C20 C19 -37.8(6) . . . . ?
O5 C19 C20 N4 66.0(8) . . . . ?
C20 N4 C21 C22 165.8(7) . . . . ?
C27 N4 C21 C22 -68.2(8) . . . . ?
Pb1 N4 C21 C22 50.0(8) . . . . ?
N4 C21 C22 O3 -69.3(9) . . . . ?
C23 O3 C22 C21 175.1(7) . . . . ?
Pb1 O3 C22 C21 46.8(8) . . . . ?
C22 O3 C23 C24 179.2(7) . . . . ?
Pb1 O3 C23 C24 -51.3(8) . . . . ?
C25 O2 C24 C23 165.6(7) . . . . ?
Pb1 O2 C24 C23 -37.7(9) . . . . ?
O3 C23 C24 O2 58.3(10) . . . . ?
C24 O2 C25 C26 178.3(6) . . . . ?
Pb1 O2 C25 C26 20.6(7) . . . . ?
C14 N3 C26 C25 -178.7(6) . . . . ?
C15 N3 C26 C25 -55.1(8) . . . . ?
Pb1 N3 C26 C25 57.9(7) . . . . ?
O2 C25 C26 N3 -54.3(8) . . . . ?
C20 N4 C27 C28 60.4(7) . . . . ?
C21 N4 C27 C28 -64.5(7) . . . . ?
Pb1 N4 C27 C28 178.9(4) . . . . ?
N4 C27 C28 C29 83.3(8) . . . . ?
N4 C27 C28 C33 -96.9(7) . . . . ?
C33 C28 C29 C30 1.6(10) . . . . ?
C27 C28 C29 C30 -178.6(6) . . . . ?
C28 C29 C30 C31 -0.9(11) . . . . ?
C29 C30 C31 C32 0.2(11) . . . . ?
C30 C31 C32 C33 -0.2(10) . . . . ?
C31 C32 C33 C28 1.0(9) . . . . ?
C31 C32 C33 N2 -174.8(6) . . . . ?
C29 C28 C33 C32 -1.6(9) . . . . ?
C27 C28 C33 C32 178.6(6) . . . . ?
C29 C28 C33 N2 174.3(6) . . . . ?
C27 C28 C33 N2 -5.5(9) . . . . ?
C34 N2 C33 C32 -27.7(9) . . . . ?
C34 N2 C33 C28 156.5(6) . . . . ?
C33 N2 C34 C35 175.6(6) . . . . ?
N2 C34 C35 C40 -1.1(10) . . . . ?
N2 C34 C35 C36 179.9(6) . . . . ?
C40 C35 C36 C37 0.3(10) . . . . ?
C34 C35 C36 C37 179.4(6) . . . . ?
C35 C36 C37 C38 -0.9(11) . . . . ?
C36 C37 C38 C39 1.5(12) . . . . ?
C37 C38 C39 C40 -1.4(11) . . . . ?
C36 C35 C40 O6 178.7(6) . . . . ?
C34 C35 C40 O6 -0.4(10) . . . . ?
C36 C35 C40 C39 -0.3(10) . . . . ?
C34 C35 C40 C39 -179.4(6) . . . . ?
C38 C39 C40 O6 -178.2(7) . . . . ?
C38 C39 C40 C35 0.8(11) . . . . ?
O11 Cl2 O9 O10 -155(2) . . . 7_557 ?
O11 Cl2 O9 O10 25(2) 7_557 . . 7_557 ?
O10 Cl2 O9 O10 180.000(9) . . . 7_557 ?
O9 Cl2 O9 O10 -9(100) 7_557 . . 7_557 ?
O12 Cl2 O9 O10 -83.1(14) 7_557 . . 7_557 ?
O12 Cl2 O9 O10 96.9(14) . . . 7_557 ?
O11 Cl2 O10 O9 154(2) . . . 7_557 ?
O11 Cl2 O10 O9 -26(2) 7_557 . . 7_557 ?
O10 Cl2 O10 O9 114(43) 7_557 . . 7_557 ?
O9 Cl2 O10 O9 180.000(8) . . . 7_557 ?
O12 Cl2 O10 O9 85.1(15) 7_557 . . 7_557 ?
O12 Cl2 O10 O9 -94.9(15) . . . 7_557 ?
O11 Cl2 O11 O12 43(100) 7_557 . . 7_557 ?
O10 Cl2 O11 O12 -106.7(19) . . . 7_557 ?
O10 Cl2 O11 O12 73.3(19) 7_557 . . 7_557 ?
O9 Cl2 O11 O12 -77.9(18) 7_557 . . 7_557 ?
O9 Cl2 O11 O12 102.1(18) . . . 7_557 ?
O12 Cl2 O11 O12 180.000(12) . . . 7_557 ?
O11 Cl2 O12 O11 180.000(14) . . . 7_557 ?
O10 Cl2 O12 O11 127.2(13) . . . 7_557 ?
O10 Cl2 O12 O11 -52.8(13) 7_557 . . 7_557 ?
O9 Cl2 O12 O11 56.8(12) 7_557 . . 7_557 ?
O9 Cl2 O12 O11 -123.2(12) . . . 7_557 ?
O12 Cl2 O12 O11 -57(86) 7_557 . . 7_557 ?
